data_2020661
loop_
_publ_author_name
'Welch, M. D.'
'Bindi, L.'
'Pet\<r\'i\<cek, V.'
'Pl\'a\<sil, J.'

_publ_section_title
;
 Vacancy pairing and superstructure in the high-pressure silicate
 K~1.5~Mg~2~Si~2~O~7~H~0.5~: a new potential host for potassium in the
 deep Earth
;
_journal_coeditor_code XK5031SUP1
_journal_issue 6
_journal_name_full 'Acta Crystallographica Section B'
_journal_page_first 822
_journal_page_last 827
_journal_paper_doi 10.1107/S2052520616014049
_journal_volume 72
_journal_year 2016
_chemical_formula_sum 'H0.5 K1.5 Mg2 O7 Si2'
_chemical_formula_weight 275.45
_space_group_IT_number 193
_symmetry_space_group_name_Hall '-P 6c 2'
_symmetry_space_group_name_H-M 'P 63/m c m'
_atom_sites_solution_hydrogens geom
_atom_sites_solution_primary direct
_atom_sites_solution_secondary difmap
_audit_creation_method SHELXL-97
_cell_angle_alpha 90.00
_cell_angle_beta 90.00
_cell_angle_gamma 120.00
_cell_formula_units_Z 2
_cell_length_a 5.0535(3)
_cell_length_b 5.0535(3)
_cell_length_c 13.2229(6)
_cell_measurement_reflns_used 1268
_cell_measurement_temperature 293(2)
_cell_measurement_theta_max 26.8550
_cell_measurement_theta_min 4.6460
_cell_volume 292.44(3)
_computing_cell_refinement 'CrysAlisPro,Version 1.171.35.19'
_computing_data_collection 'CrysAlisPro,Version 1.171.35.19'
_computing_data_reduction 'CrysAlisPro,Version 1.171.35.19'
_computing_molecular_graphics Crystalmaker
_computing_structure_refinement 'SHELXL-97 (Sheldrick, 2008)'
_computing_structure_solution 'SHELXS-97 (Sheldrick, 2008)'
_diffrn_ambient_temperature 293(2)
_diffrn_measured_fraction_theta_full 1.000
_diffrn_measured_fraction_theta_max 0.993
_diffrn_measurement_device_type 'Excalibur EOS detector Agilent Technologies'
_diffrn_measurement_method '1K CCD-based area detector'
_diffrn_radiation_monochromator graphite
_diffrn_radiation_source 'fine-focus sealed tube'
_diffrn_radiation_type MoK\a
_diffrn_radiation_wavelength 0.71073
_diffrn_reflns_av_R_equivalents 0.0239
_diffrn_reflns_av_sigmaI/netI 0.0073
_diffrn_reflns_limit_h_max 6
_diffrn_reflns_limit_h_min -6
_diffrn_reflns_limit_k_max 6
_diffrn_reflns_limit_k_min -6
_diffrn_reflns_limit_l_max 16
_diffrn_reflns_limit_l_min -16
_diffrn_reflns_number 2759
_diffrn_reflns_theta_full 25.00
_diffrn_reflns_theta_max 27.32
_diffrn_reflns_theta_min 3.08
_diffrn_standards_interval_time '120 min'
_exptl_absorpt_coefficient_mu 1.882
_exptl_absorpt_correction_T_max 1.0000
_exptl_absorpt_correction_T_min 0.6877
_exptl_absorpt_correction_type multi-scan
_exptl_crystal_colour colourless
_exptl_crystal_density_diffrn 3.128
_exptl_crystal_density_meas ?
_exptl_crystal_density_method 'not measured'
_exptl_crystal_description plate
_exptl_crystal_F_000 273
_exptl_crystal_size_max 0.23
_exptl_crystal_size_mid 0.16
_exptl_crystal_size_min 0.06
_refine_diff_density_max 0.337
_refine_diff_density_min -0.377
_refine_diff_density_rms 0.096
_refine_ls_extinction_method none
_refine_ls_goodness_of_fit_ref 1.451
_refine_ls_hydrogen_treatment mixed
_refine_ls_matrix_type full
_refine_ls_number_parameters 21
_refine_ls_number_reflns 143
_refine_ls_number_restraints 0
_refine_ls_restrained_S_all 1.451
_refine_ls_R_factor_all 0.0296
_refine_ls_R_factor_gt 0.0296
_refine_ls_shift/su_max 0.000
_refine_ls_shift/su_mean 0.000
_refine_ls_structure_factor_coef Fsqd
_refine_ls_weighting_details 'calc w=1/[\s^2^(Fo^2^)+(0.0307P)^2^+0.5285P] where P=(Fo^2^+2Fc^2^)/3'
_refine_ls_weighting_scheme calc
_refine_ls_wR_factor_gt 0.0827
_refine_ls_wR_factor_ref 0.0827
_reflns_number_gt 143
_reflns_number_total 143
_reflns_threshold_expression >2sigma(I)
_cod_data_source_file xk5031sup1.cif
_cod_data_source_block I
_cod_depositor_comments
;
The following automatic conversions were performed:

'_exptl_absorpt_correction_type' value 'multiscan' changed to
'multi-scan' according to
/usr/data/users/saulius/crontab/automatic-downloads/rss-feeds/IUCr/lib/dictionaries/cif_core.dic
dictionary named 'cif_core.dic' version 2.4.2 from 2011-04-26.

'_exptl_crystal_density_meas' value 'not measured' was changed to '?'
- the value is perceived as not measured.

Automatic conversion script
Id: cif_fix_values 4268 2015-11-12 08:31:59Z antanas 

 Adding full bibliography for 2020661--2020662.cif.
;
_cod_original_cell_volume 292.45(3)
_cod_original_formula_sum 'K1.50 Mg2 O7 Si2 H0.5'
_cod_database_code 2020661

loop_
_symmetry_equiv_pos_as_xyz
'x, y, z'
'-x, -y, z+1/2'
'-y, -x, -z'
'y, x, -z+1/2'
'x-y, -y, -z+1/2'
'-x+y, y, -z'
'x, x-y, -z'
'-x, -x+y, -z+1/2'
'-y, x-y, z'
'y, -x+y, z+1/2'
'x-y, x, z+1/2'
'-x+y, -x, z'
'-x, -y, -z'
'x, y, -z-1/2'
'y, x, z'
'-y, -x, z-1/2'
'-x+y, y, z-1/2'
'x-y, -y, z'
'-x, -x+y, z'
'x, x-y, z-1/2'
'y, -x+y, -z'
'-y, x-y, -z-1/2'
'-x+y, -x, -z-1/2'
'x-y, x, -z'

loop_
_atom_site_label
_atom_site_type_symbol
_atom_site_fract_x
_atom_site_fract_y
_atom_site_fract_z
_atom_site_U_iso_or_equiv
_atom_site_adp_type
_atom_site_occupancy
_atom_site_symmetry_multiplicity
_atom_site_calc_flag
_atom_site_refinement_flags
K K 0.342(10) 0.636(3) 0.2500 0.026(5) Uani 0.2452(19) 2 d SP
Mg Mg 0.3333 0.6667 0.0000 0.0122(5) Uani 1 6 d S
Si Si 0.0000 0.0000 0.12314(9) 0.0083(5) Uani 1 6 d S
O1 O 0.0000 0.0000 0.2500 0.0123(12) Uani 1 12 d S
O2 O 0.3099(4) 0.0000 0.41003(13) 0.0100(6) Uani 1 2 d S

loop_
_atom_site_aniso_label
_atom_site_aniso_U_11
_atom_site_aniso_U_22
_atom_site_aniso_U_33
_atom_site_aniso_U_23
_atom_site_aniso_U_13
_atom_site_aniso_U_12
K 0.030(13) 0.014(7) 0.0067(8) 0.000 0.000 -0.009(5)
Mg 0.0142(7) 0.0142(7) 0.0082(8) 0.000 0.000 0.0071(3)
Si 0.0106(6) 0.0106(6) 0.0037(7) 0.000 0.000 0.0053(3)
O1 0.0169(18) 0.0169(18) 0.003(2) 0.000 0.000 0.0085(9)
O2 0.0105(8) 0.0122(11) 0.0078(9) 0.000 -0.0007(7) 0.0061(5)

loop_
_atom_type_symbol
_atom_type_description
_atom_type_scat_dispersion_real
_atom_type_scat_dispersion_imag
_atom_type_scat_source
K K 0.2009 0.2494 'International Tables Vol C Tables 4.2.6.8 and 6.1.1.4'
Mg Mg 0.0486 0.0363 'International Tables Vol C Tables 4.2.6.8 and 6.1.1.4'
O O 0.0106 0.0060 'International Tables Vol C Tables 4.2.6.8 and 6.1.1.4'
Si Si 0.0817 0.0704 'International Tables Vol C Tables 4.2.6.8 and 6.1.1.4'

loop_
_geom_angle_atom_site_label_1
_geom_angle_atom_site_label_2
_geom_angle_atom_site_label_3
_geom_angle
_geom_angle_site_symmetry_1
_geom_angle_site_symmetry_3
K K K 60.00(4) 9_665 23_566
K K K 132(10) 9_665 15
K K K 168(10) 23_566 15
K K O2 92(7) 9_665 19_665
K K O2 123(3) 23_566 19_665
K K O2 61.3(8) 15 19_665
K K O2 92(7) 9_665 8_665
K K O2 123(3) 23_566 8_665
K K O2 61.3(8) 15 8_665
O2 K O2 104.5(18) 19_665 8_665
K K O2 116(6) 9_665 4
K K O2 81(9) 23_566 4
K K O2 91.5(10) 15 4
O2 K O2 150.1(13) 19_665 4
O2 K O2 68.4(2) 8_665 4
K K O2 116(6) 9_665 15
K K O2 81(9) 23_566 15
K K O2 91.5(10) 15 15
O2 K O2 68.4(2) 19_665 15
O2 K O2 150.1(13) 8_665 15
O2 K O2 102.8(9) 4 15
K K O1 166(10) 9_665 .
K K O1 106(10) 23_566 .
K K O1 62.5(11) 15 .
O2 K O1 96.6(8) 19_665 .
O2 K O1 96.6(8) 8_665 .
O2 K O1 57.3(3) 4 .
O2 K O1 57.3(3) 15 .
K K K 103(10) 9_665 5_565
K K K 43(10) 23_566 5_565
K K K 124.8(4) 15 5_565
O2 K K 125.9(8) 19_665 5_565
O2 K K 125.9(8) 8_665 5_565
O2 K K 58.2(10) 4 5_565
O2 K K 58.2(10) 15 5_565
O1 K K 62.3(11) . 5_565
K K K 127(10) 9_665 5_665
K K K 173(10) 23_566 5_665
K K K 4.8(4) 15 5_665
O2 K K 59.3(8) 19_665 5_665
O2 K K 59.3(8) 8_665 5_665
O2 K K 94.5(11) 4 5_665
O2 K K 94.5(11) 15 5_665
O1 K K 67.3(12) . 5_665
K K K 129.6(8) 5_565 5_665
K K O2 51(4) 9_665 1_565
K K O2 58(5) 23_566 1_565
K K O2 127.3(9) 15 1_565
O2 K O2 66.12(14) 19_665 1_565
O2 K O2 139.8(7) 8_665 1_565
O2 K O2 138(2) 4 1_565
O2 K O2 65.7(5) 15 1_565
O1 K O2 122.7(8) . 1_565
K K O2 84.0(10) 5_565 1_565
K K O2 125.4(9) 5_665 1_565
K K O2 51(4) 9_665 14_566
K K O2 58(5) 23_566 14_566
K K O2 127.3(9) 15 14_566
O2 K O2 139.8(7) 19_665 14_566
O2 K O2 66.12(14) 8_665 14_566
O2 K O2 65.7(5) 4 14_566
O2 K O2 138(2) 15 14_566
O1 K O2 122.7(8) . 14_566
K K O2 84.0(10) 5_565 14_566
K K O2 125.4(9) 5_665 14_566
O2 K O2 95.4(10) 1_565 14_566
O2 Mg O2 84.74(11) 16_565 14_566
O2 Mg O2 92.69(7) 16_565 4
O2 Mg O2 91.41(6) 14_566 4
O2 Mg O2 91.41(6) 16_565 2_664
O2 Mg O2 92.69(7) 14_566 2_664
O2 Mg O2 174.44(10) 4 2_664
O2 Mg O2 91.41(6) 16_565 20
O2 Mg O2 174.44(10) 14_566 20
O2 Mg O2 84.74(11) 4 20
O2 Mg O2 91.41(6) 2_664 20
O2 Mg O2 174.44(10) 16_565 8_665
O2 Mg O2 91.41(6) 14_566 8_665
O2 Mg O2 91.41(6) 4 8_665
O2 Mg O2 84.74(11) 2_664 8_665
O2 Mg O2 92.69(7) 20 8_665
O2 Mg Mg 87.22(5) 16_565 13_675
O2 Mg Mg 46.35(3) 14_566 13_675
O2 Mg Mg 137.63(5) 4 13_675
O2 Mg Mg 46.35(3) 2_664 13_675
O2 Mg Mg 137.63(5) 20 13_675
O2 Mg Mg 87.22(5) 8_665 13_675
O2 Mg Mg 46.35(3) 16_565 13_565
O2 Mg Mg 87.22(5) 14_566 13_565
O2 Mg Mg 46.35(3) 4 13_565
O2 Mg Mg 137.63(5) 2_664 13_565
O2 Mg Mg 87.22(5) 20 13_565
O2 Mg Mg 137.63(5) 8_665 13_565
Mg Mg Mg 120.0 13_675 13_565
O2 Mg Mg 137.63(5) 16_565 13_665
O2 Mg Mg 137.63(5) 14_566 13_665
O2 Mg Mg 87.22(5) 4 13_665
O2 Mg Mg 87.22(5) 2_664 13_665
O2 Mg Mg 46.35(3) 20 13_665
O2 Mg Mg 46.35(3) 8_665 13_665
Mg Mg Mg 120.0 13_675 13_665
Mg Mg Mg 120.0 13_565 13_665
O2 Mg K 53.8(9) 16_565 17
O2 Mg K 125.0(5) 14_566 17
O2 Mg K 121.2(5) 4 17
O2 Mg K 58.9(6) 2_664 17
O2 Mg K 54.6(4) 20 17
O2 Mg K 126.5(9) 8_665 17
Mg Mg K 92.34(19) 13_675 17
Mg Mg K 87.0(8) 13_565 17
Mg Mg K 90.7(8) 13_665 17
O2 Mg K 125.0(5) 16_565 9_665
O2 Mg K 53.8(9) 14_566 9_665
O2 Mg K 58.9(6) 4 9_665
O2 Mg K 121.2(5) 2_664 9_665
O2 Mg K 126.5(9) 20 9_665
O2 Mg K 54.6(4) 8_665 9_665
Mg Mg K 87.0(8) 13_675 9_665
Mg Mg K 92.34(19) 13_565 9_665
Mg Mg K 90.7(8) 13_665 9_665
K Mg K 178.7(16) 17 9_665
O2 Mg K 54.6(4) 16_565 7_565
O2 Mg K 121.2(5) 14_566 7_565
O2 Mg K 126.5(9) 4 7_565
O2 Mg K 53.8(9) 2_664 7_565
O2 Mg K 58.9(6) 20 7_565
O2 Mg K 125.0(5) 8_665 7_565
Mg Mg K 87.0(8) 13_675 7_565
Mg Mg K 90.7(8) 13_565 7_565
Mg Mg K 92.34(19) 13_665 7_565
K Mg K 5.5(11) 17 7_565
K Mg K 174.0(17) 9_665 7_565
O2 Si O2 113.01(6) 8 4
O2 Si O2 113.01(6) 8 14_556
O2 Si O2 113.01(6) 4 14_556
O2 Si O1 105.65(7) 8 .
O2 Si O1 105.65(7) 4 .
O2 Si O1 105.65(7) 14_556 .
O2 Si K 150.6(9) 8 .
O2 Si K 56.2(6) 4 .
O2 Si K 95.9(9) 14_556 .
O1 Si K 58.94(10) . .
O2 Si K 150.6(9) 8 15
O2 Si K 95.9(9) 4 15
O2 Si K 56.2(6) 14_556 15
O1 Si K 58.94(10) . 15
K Si K 46.6(18) . 15
O2 Si K 95.9(9) 8 23_556
O2 Si K 150.6(9) 4 23_556
O2 Si K 56.2(6) 14_556 23_556
O1 Si K 58.94(10) . 23_556
K Si K 95.78(13) . 23_556
K Si K 54.8(18) 15 23_556
O2 Si K 95.9(9) 8 19
O2 Si K 56.2(6) 4 19
O2 Si K 150.6(9) 14_556 19
O1 Si K 58.94(10) . 19
K Si K 54.8(18) . 19
K Si K 95.78(13) 15 19
K Si K 117.7(3) 23_556 19
O2 Si K 56.2(6) 8 9
O2 Si K 95.9(9) 4 9
O2 Si K 150.6(9) 14_556 9
O1 Si K 58.94(10) . 9
K Si K 95.78(13) . 9
K Si K 117.7(3) 15 9
K Si K 95.78(13) 23_556 9
K Si K 46.6(18) 19 9
O2 Si K 56.2(6) 8 5
O2 Si K 150.6(9) 4 5
O2 Si K 95.9(9) 14_556 5
O1 Si K 58.94(10) . 5
K Si K 117.7(3) . 5
K Si K 95.78(13) 15 5
K Si K 46.6(18) 23_556 5
K Si K 95.78(13) 19 5
K Si K 54.8(18) 9 5
O2 Si K 146.0(6) 8 23_566
O2 Si K 52.43(14) 4 23_566
O2 Si K 100.8(6) 14_556 23_566
O1 Si K 59.8(4) . 23_566
K Si K 5.3(14) . 23_566
K Si K 51.8(5) 15 23_566
K Si K 100.2(8) 23_556 23_566
K Si K 50.1(3) 19 23_566
K Si K 92.4(14) 9 23_566
K Si K 118.8(4) 5 23_566
O2 Si K 146.0(6) 8 19_655
O2 Si K 100.8(6) 4 19_655
O2 Si K 52.43(14) 14_556 19_655
O1 Si K 59.8(4) . 19_655
K Si K 51.8(5) . 19_655
K Si K 5.3(14) 15 19_655
K Si K 50.1(3) 23_556 19_655
K Si K 100.2(8) 19 19_655
K Si K 118.8(4) 9 19_655
K Si K 92.4(14) 5 19_655
K Si K 57.1(8) 23_566 19_655
Si O1 Si 180.0 . 14_556
Si O1 K 90.000(7) . .
Si O1 K 90.000(7) 14_556 .
Si O1 K 90.000(7) . 9
Si O1 K 90.000(7) 14_556 9
K O1 K 120.000(2) . 9
Si O1 K 90.000(7) . 5
Si O1 K 90.000(7) 14_556 5
K O1 K 175(2) . 5
K O1 K 65(2) 9 5
Si O1 K 90.000(7) . 15
Si O1 K 90.000(7) 14_556 15
K O1 K 55(2) . 15
K O1 K 175(2) 9 15
K O1 K 120.000(2) 5 15
Si O1 K 90.000(1) . 23_556
Si O1 K 90.000(1) 14_556 23_556
K O1 K 120.000(11) . 23_556
K O1 K 120.000(11) 9 23_556
K O1 K 55(2) 5 23_556
K O1 K 65(2) 15 23_556
Si O1 K 90.000(1) . 19
Si O1 K 90.000(1) 14_556 19
K O1 K 65(2) . 19
K O1 K 55(2) 9 19
K O1 K 120.000(14) 5 19
K O1 K 120.000(13) 15 19
K O1 K 175(2) 23_556 19
Si O1 K 90.000(7) . 1_445
Si O1 K 90.000(7) 14_556 1_445
K O1 K 126.0(17) . 1_445
K O1 K 6.0(17) 9 1_445
K O1 K 59.0(5) 5 1_445
K O1 K 179.0(5) 15 1_445
K O1 K 114.0(17) 23_556 1_445
K O1 K 61.0(5) 19 1_445
Si O1 K 90.000(7) . 15_445
Si O1 K 90.000(7) 14_556 15_445
K O1 K 179.0(5) . 15_445
K O1 K 59.0(5) 9 15_445
K O1 K 6.0(17) 5 15_445
K O1 K 126.0(17) 15 15_445
K O1 K 61.0(5) 23_556 15_445
K O1 K 114.0(17) 19 15_445
K O1 K 52.9(13) 1_445 15_445
Si O1 K 90.000(14) . 23_566
Si O1 K 90.000(14) 14_556 23_566
K O1 K 6.0(17) . 23_566
K O1 K 114.0(17) 9 23_566
K O1 K 179.0(5) 5 23_566
K O1 K 61.0(5) 15 23_566
K O1 K 126.0(17) 23_556 23_566
K O1 K 59.0(5) 19 23_566
K O1 K 120.000(4) 1_445 23_566
K O1 K 172.9(13) 15_445 23_566
Si O1 K 90.000(14) . 19_655
Si O1 K 90.000(14) 14_556 19_655
K O1 K 61.0(5) . 19_655
K O1 K 179.0(5) 9 19_655
K O1 K 114.0(17) 5 19_655
K O1 K 6.0(17) 15 19_655
K O1 K 59.0(5) 23_556 19_655
K O1 K 126.0(17) 19 19_655
K O1 K 172.9(13) 1_445 19_655
K O1 K 120.000(3) 15_445 19_655
K O1 K 67.1(13) 23_566 19_655
Si O2 Mg 126.12(7) 14_556 2_665
Si O2 Mg 126.12(7) 14_556 14_546
Mg O2 Mg 87.31(7) 2_665 14_546
Si O2 K 98.8(5) 14_556 9_655
Mg O2 K 127.2(3) 2_665 9_655
Mg O2 K 86.6(9) 14_546 9_655
Si O2 K 98.8(5) 14_556 19_655
Mg O2 K 86.6(9) 2_665 19_655
Mg O2 K 127.2(3) 14_546 19_655
K O2 K 57.4(16) 9_655 19_655
Si O2 K 93.9(6) 14_556 23_556
Mg O2 K 133.6(10) 2_665 23_556
Mg O2 K 85.8(4) 14_546 23_556
K O2 K 6.7(13) 9_655 23_556
K O2 K 62.5(2) 19_655 23_556
Si O2 K 93.9(6) 14_556 15
Mg O2 K 85.8(4) 2_665 15
Mg O2 K 133.6(10) 14_546 15
K O2 K 62.5(2) 9_655 15
K O2 K 6.7(13) 19_655 15
K O2 K 67.1(18) 23_556 15
Si O2 K 99.5(10) 14_556 1_545
Mg O2 K 129.0(9) 2_665 1_545
Mg O2 K 81.9(5) 14_546 1_545
K O2 K 5.3(9) 9_655 1_545
K O2 K 62.6(10) 19_655 1_545
K O2 K 5.6(14) 23_556 1_545
K O2 K 67.7(8) 15 1_545
Si O2 K 99.5(10) 14_556 5_665
Mg O2 K 81.9(5) 2_665 5_665
Mg O2 K 129.0(9) 14_546 5_665
K O2 K 62.6(10) 9_655 5_665
K O2 K 5.3(9) 19_655 5_665
K O2 K 67.7(9) 23_556 5_665
K O2 K 5.6(14) 15 5_665
K O2 K 67.7(6) 1_545 5_665

loop_
_geom_bond_atom_site_label_1
_geom_bond_atom_site_label_2
_geom_bond_distance
_geom_bond_site_symmetry_2
K K 0.31(7) 9_665
K K 0.31(7) 23_566
K K 2.57(10) 15
K O2 2.68(3) 19_665
K O2 2.68(3) 8_665
K O2 2.707(18) 4
K O2 2.707(18) 15
K O1 2.785(11) .
K K 2.792(9) 5_565
K K 2.792(9) 5_665
K O2 2.86(2) 1_565
K O2 2.86(2) 14_566
Mg O2 2.1133(13) 16_565
Mg O2 2.1133(13) 14_566
Mg O2 2.1133(13) 4
Mg O2 2.1133(13) 2_664
Mg O2 2.1133(13) 20
Mg O2 2.1133(13) 8_665
Mg Mg 2.91766(15) 13_675
Mg Mg 2.91766(15) 13_565
Mg Mg 2.91766(15) 13_665
Mg K 3.311(2) 17
Mg K 3.311(2) 9_665
Mg K 3.311(2) 7_565
Si O2 1.626(2) 8
Si O2 1.626(2) 4
Si O2 1.626(2) 14_556
Si O1 1.6774(12) .
Si K 3.251(9) 15
Si K 3.251(9) 23_556
Si K 3.251(9) 19
Si K 3.251(9) 9
Si K 3.251(9) 5
Si K 3.34(4) 23_566
Si K 3.34(4) 19_655
O1 Si 1.6774(12) 14_556
O1 K 2.785(11) 9
O1 K 2.785(11) 5
O1 K 2.785(11) 15
O1 K 2.785(11) 23_556
O1 K 2.785(11) 19
O1 K 2.89(4) 1_445
O1 K 2.89(4) 15_445
O1 K 2.89(4) 23_566
O1 K 2.89(4) 19_655
O2 Si 1.626(2) 14_556
O2 Mg 2.1133(13) 2_665
O2 Mg 2.1133(13) 14_546
O2 K 2.68(3) 9_655
O2 K 2.68(3) 19_655
O2 K 2.707(18) 23_556
O2 K 2.707(18) 15
O2 K 2.86(2) 1_545
O2 K 2.86(2) 5_665
